data_7246518
loop_
_publ_author_name
'Hunter, Lucy R.'
'Karlsson, Joshua K. G.'
'Sellars, Jonathan D.'
'Probert, Michael R.'

_publ_section_title
;
 (Z)-4,4&#x2032;-Stilbene dicarboxylic acid, the overlooked metal--organic
 framework linker
;
_journal_issue 16
_journal_name_full CrystEngComm
_journal_page_first 2353
_journal_page_last 2358
_journal_paper_doi 10.1039/D3CE00138E
_journal_volume 25
_journal_year 2023
_chemical_formula_moiety 'C51 H43 Er2 N O16, C3 H7 N O'
_chemical_formula_sum 'C54 H50 Er2 N2 O17'
_chemical_formula_weight 1333.48
_space_group_crystal_system triclinic
_space_group_IT_number 2
_space_group_name_Hall '-P 1'
_space_group_name_H-M_alt 'P -1'
_atom_sites_solution_hydrogens mixed
_audit_creation_date 2023-02-10
_audit_creation_method
;
Olex2 1.3
(compiled 2020.11.12 svn.r5f609507 for OlexSys, GUI svn.r6408)
;
_audit_update_record
;
2023-02-10 deposited with the CCDC.	2023-03-20 downloaded from the CCDC.
;
_cell_angle_alpha 83.287(2)
_cell_angle_beta 78.791(2)
_cell_angle_gamma 84.572(2)
_cell_formula_units_Z 2
_cell_length_a 9.6965(6)
_cell_length_b 13.7603(9)
_cell_length_c 22.5832(14)
_cell_measurement_reflns_used 9514
_cell_measurement_temperature 150.0
_cell_measurement_theta_max 72.38
_cell_measurement_theta_min 4.72
_cell_volume 2927.5(3)
_computing_cell_refinement 'SAINT V8.38A (Bruker, 2018)'
_computing_data_reduction 'SAINT V8.38A (Bruker, 2018)'
_computing_molecular_graphics 'Olex2 1.3 (Dolomanov et al., 2009)'
_computing_publication_material 'Olex2 1.3 (Dolomanov et al., 2009)'
_computing_structure_refinement 'XL  (Sheldrick, 2008)'
_diffrn_ambient_temperature 150.0
_diffrn_measured_fraction_theta_full 0.985
_diffrn_measured_fraction_theta_max 0.975
_diffrn_measurement_device_type 'Bruker D8 Venture'
_diffrn_measurement_method '\f and \w scans'
_diffrn_radiation_type CuK\a
_diffrn_radiation_wavelength 1.54178
_diffrn_reflns_av_R_equivalents 0.0642
_diffrn_reflns_av_unetI/netI 0.0285
_diffrn_reflns_Laue_measured_fraction_full 0.985
_diffrn_reflns_Laue_measured_fraction_max 0.975
_diffrn_reflns_limit_h_max 11
_diffrn_reflns_limit_h_min -11
_diffrn_reflns_limit_k_max 16
_diffrn_reflns_limit_k_min -16
_diffrn_reflns_limit_l_max 27
_diffrn_reflns_limit_l_min -27
_diffrn_reflns_number 128202
_diffrn_reflns_point_group_measured_fraction_full 0.985
_diffrn_reflns_point_group_measured_fraction_max 0.975
_diffrn_reflns_theta_full 67.679
_diffrn_reflns_theta_max 72.314
_diffrn_reflns_theta_min 3.243
_diffrn_source_current 1.0
_diffrn_source_power 0.05
_diffrn_source_voltage 50.0
_diffrn_standards_number 0
_exptl_absorpt_coefficient_mu 5.725
_exptl_absorpt_correction_T_max 0.7536
_exptl_absorpt_correction_T_min 0.6019
_exptl_absorpt_correction_type multi-scan
_exptl_absorpt_process_details
;
SADABS-2016/2 (Bruker,2016) was used for absorption correction.
wR2(int) was 0.1398 before and 0.1000 after correction.
The Ratio of minimum to maximum transmission is 0.7987.
The \l/2 correction factor is Not present.
;
_exptl_crystal_colour red
_exptl_crystal_colour_primary red
_exptl_crystal_density_diffrn 1.513
_exptl_crystal_description block
_exptl_crystal_F_000 1320
_exptl_crystal_size_max 0.15
_exptl_crystal_size_mid 0.12
_exptl_crystal_size_min 0.1
_refine_diff_density_max 1.447
_refine_diff_density_min -1.662
_refine_diff_density_rms 0.110
_refine_ls_extinction_method none
_refine_ls_goodness_of_fit_ref 1.084
_refine_ls_hydrogen_treatment constr
_refine_ls_matrix_type full
_refine_ls_number_parameters 683
_refine_ls_number_reflns 11247
_refine_ls_number_restraints 562
_refine_ls_restrained_S_all 1.059
_refine_ls_R_factor_all 0.0445
_refine_ls_R_factor_gt 0.0414
_refine_ls_shift/su_max 0.001
_refine_ls_shift/su_mean 0.000
_refine_ls_structure_factor_coef Fsqd
_refine_ls_weighting_details 'w=1/[\s^2^(Fo^2^)+(0.0545P)^2^+7.4446P] where P=(Fo^2^+2Fc^2^)/3'
_refine_ls_weighting_scheme calc
_refine_ls_wR_factor_gt 0.1098
_refine_ls_wR_factor_ref 0.1132
_reflns_Friedel_coverage 0.000
_reflns_number_gt 10363
_reflns_number_total 11247
_reflns_threshold_expression 'I > 2\s(I)'
_cod_data_source_file d3ce00138e2.cif
_cod_data_source_block mof10_er_3d
_cod_depositor_comments 'Adding full bibliography for 7246512--7246521.cif.'
_cod_database_code 7246518
_shelx_shelxl_version_number 2018/3
_shelx_space_group_comment
;
The symmetry employed for this shelxl refinement is uniquely defined
by the following loop, which should always be used as a source of
symmetry information in preference to the above space-group names.
They are only intended as comments.
;
_shelx_estimated_absorpt_t_max 0.598
_shelx_estimated_absorpt_t_min 0.481
_olex2_refinement_description
;
1. Rigid body (RIGU) restrains
 All non-hydrogen atoms
 with sigma for 1-2 distances of 0.004 and sigma for 1-3 distances of 0.004
2.a Rotating group:
 O1(H1A,H1B), O2(H2A,H2B), O7(H7A,H7B)
2.b Aromatic/amide H refined with riding coordinates:
 C3(H3), C4(H4), C5(H5), C6(H6), C8(H8), C9(H9), C11(H11), C12(H12), C13(H13),
 C14(H14), C19(H19), C20(H20), C21(H21), C22(H22), C24(H24), C25(H25), C27(H27),
  C28(H28), C29(H29), C30(H30), C35(H35), C36(H36), C37(H37), C38(H38),
 C40(H40), C41(H41), C43(H43), C44(H44), C45(H45), C46(H46), C49(H49), C53(H53)
2.c Idealised Me refined as rotating group:
 C50(H50A,H50B,H50C), C51(H51A,H51B,H51C), C52(H52A,H52B,H52C), C54(H54A,H54B,
 H54C)
;
_olex2_submission_special_instructions 'No special instructions were received'

loop_
_space_group_symop_operation_xyz
'x, y, z'
'-x, -y, -z'

loop_
_atom_site_label
_atom_site_type_symbol
_atom_site_fract_x
_atom_site_fract_y
_atom_site_fract_z
_atom_site_U_iso_or_equiv
_atom_site_adp_type
_atom_site_occupancy
_atom_site_site_symmetry_order
_atom_site_calc_flag
_atom_site_refinement_flags_posn
_atom_site_refinement_flags_adp
_atom_site_refinement_flags_occupancy
_atom_site_disorder_assembly
_atom_site_disorder_group
Er1 Er 0.74467(2) 0.01757(2) 0.50384(2) 0.02434(8) Uani 1 1 d . . . . .
Er2 Er 0.51141(3) 0.57066(2) 0.09685(2) 0.03881(9) Uani 1 1 d . . . . .
O1 O 0.6010(3) 0.1670(2) 0.48778(12) 0.0319(6) Uani 1 1 d . . . . .
H1A H 0.512414 0.154333 0.485814 0.048 Uiso 1 1 d R U . . .
H1B H 0.631540 0.198888 0.450906 0.048 Uiso 1 1 d R U . . .
O2 O 0.8369(3) 0.1487(2) 0.54164(15) 0.0418(7) Uani 1 1 d . . . . .
H2A H 0.923461 0.129984 0.553864 0.063 Uiso 1 1 d R U . . .
H2B H 0.780999 0.167973 0.577697 0.063 Uiso 1 1 d R U . . .
O3 O 0.6105(3) -0.0036(2) 0.43534(12) 0.0321(6) Uani 1 1 d . . . . .
O4 O 0.8947(3) -0.0469(2) 0.56422(12) 0.0361(6) Uani 1 1 d . . . . .
O5 O 1.1125(3) -0.0866(2) 0.57968(12) 0.0306(5) Uani 1 1 d . . . . .
O6 O 0.4133(2) -0.0260(2) 0.40523(11) 0.0303(5) Uani 1 1 d . . . . .
O7 O 0.7028(4) 0.5581(4) 0.14646(17) 0.0715(12) Uani 1 1 d . . . . .
H7A H 0.676591 0.535932 0.184376 0.107 Uiso 1 1 d R U . . .
H7B H 0.728133 0.616728 0.147850 0.107 Uiso 1 1 d R U . . .
O8 O 0.7016(4) 0.5846(3) 0.01878(15) 0.0560(9) Uani 1 1 d . . . . .
O9 O 0.4482(4) 0.4856(3) 0.19413(15) 0.0522(8) Uani 1 1 d . . . . .
O10 O 0.2770(3) 0.5127(2) 0.14241(13) 0.0436(7) Uani 1 1 d . . . . .
O11 O 0.5527(4) 0.4130(2) 0.07453(15) 0.0514(8) Uani 1 1 d . . . . .
O12 O 0.6098(4) 0.3823(2) -0.02230(14) 0.0456(7) Uani 1 1 d . . . . .
O13 O 0.6249(4) 0.2955(2) 0.85393(15) 0.0532(8) Uani 1 1 d . . . . .
O14 O 0.4306(4) 0.2612(3) 0.9176(2) 0.0663(11) Uani 1 1 d . . . . .
O15 O -0.1257(3) 0.87542(19) 0.45669(12) 0.0309(5) Uani 1 1 d . . . . .
O16 O -0.3209(3) 0.84801(19) 0.52258(13) 0.0313(5) Uani 1 1 d . . . . .
O17 O 0.7188(5) 0.4454(4) 0.2500(2) 0.0918(16) Uani 1 1 d . . . . .
N1 N 0.9112(4) 0.6160(3) -0.03985(19) 0.0534(10) Uani 1 1 d . . . . .
N2 N 0.6253(5) 0.3229(4) 0.3166(2) 0.0616(11) Uani 1 1 d . . . . .
C1 C -0.2163(4) 0.8172(3) 0.48457(18) 0.0298(7) Uani 1 1 d . . . . .
C2 C -0.1983(4) 0.7116(3) 0.47289(17) 0.0315(8) Uani 1 1 d . . . . .
C3 C -0.0788(5) 0.6752(3) 0.4342(2) 0.0424(10) Uani 1 1 d . . . . .
H3 H -0.011256 0.718942 0.413262 0.051 Uiso 1 1 calc R U . . .
C4 C -0.2964(5) 0.6468(3) 0.5022(2) 0.0436(10) Uani 1 1 d . . . . .
H4 H -0.378678 0.670229 0.528342 0.052 Uiso 1 1 calc R U . . .
C5 C -0.0576(5) 0.5770(4) 0.4259(2) 0.0498(11) Uani 1 1 d . . . . .
H5 H 0.024735 0.553807 0.399748 0.060 Uiso 1 1 calc R U . . .
C6 C -0.2755(5) 0.5484(3) 0.4936(2) 0.0469(11) Uani 1 1 d . . . . .
H6 H -0.344385 0.505239 0.513976 0.056 Uiso 1 1 calc R U . . .
C7 C -0.1565(5) 0.5106(3) 0.4559(2) 0.0412(9) Uani 1 1 d . . . . .
C8 C -0.1343(6) 0.4037(3) 0.4533(2) 0.0497(11) Uani 1 1 d . . . . .
H8 H -0.191126 0.366078 0.485199 0.060 Uiso 1 1 calc R U . . .
C9 C -0.0475(6) 0.3511(3) 0.4138(2) 0.0511(11) Uani 1 1 d . . . . .
H9 H -0.044640 0.281958 0.423580 0.061 Uiso 1 1 calc R U . . .
C10 C 0.0455(5) 0.3861(3) 0.3563(2) 0.0437(10) Uani 1 1 d . . . . .
C11 C 0.1858(6) 0.3581(4) 0.3466(2) 0.0555(12) Uani 1 1 d . . . . .
H11 H 0.223919 0.315650 0.376626 0.067 Uiso 1 1 calc R U . . .
C12 C -0.0089(6) 0.4413(4) 0.3100(2) 0.0583(13) Uani 1 1 d . . . . .
H12 H -0.107147 0.459636 0.315455 0.070 Uiso 1 1 calc R U . . .
C13 C 0.2735(6) 0.3907(4) 0.2935(2) 0.0559(12) Uani 1 1 d . . . . .
H13 H 0.371911 0.373351 0.288728 0.067 Uiso 1 1 calc R U . . .
C14 C 0.0783(6) 0.4709(4) 0.2550(2) 0.0551(12) Uani 1 1 d . . . . .
H14 H 0.038480 0.506821 0.223073 0.066 Uiso 1 1 calc R U . . .
C15 C 0.2213(5) 0.4480(3) 0.24719(19) 0.0393(9) Uani 1 1 d . . . . .
C17 C 0.6074(5) 0.3592(3) 0.0336(2) 0.0403(9) Uani 1 1 d . . . . .
C18 C 0.6764(4) 0.2618(3) 0.05196(19) 0.0363(8) Uani 1 1 d . . . . .
C19 C 0.7414(4) 0.1998(3) 0.00928(18) 0.0362(8) Uani 1 1 d . . . . .
H19 H 0.744324 0.219744 -0.032636 0.043 Uiso 1 1 calc R U . . .
C20 C 0.6743(5) 0.2309(3) 0.1132(2) 0.0434(10) Uani 1 1 d . . . . .
H20 H 0.629077 0.272453 0.143124 0.052 Uiso 1 1 calc R U . . .
C21 C 0.8019(4) 0.1090(3) 0.02718(19) 0.0402(9) Uani 1 1 d . . . . .
H21 H 0.845187 0.067370 -0.002946 0.048 Uiso 1 1 calc R U . . .
C22 C 0.7370(5) 0.1407(4) 0.1308(2) 0.0466(10) Uani 1 1 d . . . . .
H22 H 0.736480 0.121773 0.172658 0.056 Uiso 1 1 calc R U . . .
C23 C 0.8017(5) 0.0765(3) 0.0880(2) 0.0431(10) Uani 1 1 d . . . . .
C24 C 0.8699(6) -0.0204(4) 0.1030(2) 0.0591(14) Uani 1 1 d . . . . .
H24 H 0.928147 -0.048381 0.069450 0.071 Uiso 1 1 calc R U . . .
C25 C 0.8643(6) -0.0761(4) 0.1558(2) 0.0631(16) Uani 1 1 d . . . . .
H25 H 0.922903 -0.135392 0.154099 0.076 Uiso 1 1 calc R U . . .
C26 C 0.7803(5) -0.0597(3) 0.21689(19) 0.0413(9) Uani 1 1 d . . . . .
C27 C 0.8480(5) -0.0536(4) 0.2645(2) 0.0462(10) Uani 1 1 d . . . . .
H27 H 0.948105 -0.058475 0.257711 0.055 Uiso 1 1 calc R U . . .
C28 C 0.6334(5) -0.0556(4) 0.2283(2) 0.0492(11) Uani 1 1 d . . . . .
H28 H 0.584856 -0.060255 0.196126 0.059 Uiso 1 1 calc R U . . .
C29 C 0.7723(4) -0.0405(3) 0.3219(2) 0.0415(10) Uani 1 1 d . . . . .
H29 H 0.820889 -0.034323 0.353846 0.050 Uiso 1 1 calc R U . . .
C30 C 0.5579(4) -0.0450(3) 0.28589(19) 0.0392(9) Uani 1 1 d . . . . .
H30 H 0.457944 -0.043512 0.293178 0.047 Uiso 1 1 calc R U . . .
C31 C 0.6266(4) -0.0364(3) 0.33327(17) 0.0293(7) Uani 1 1 d . . . . .
C32 C 0.5437(4) -0.0210(3) 0.39583(16) 0.0242(7) Uani 1 1 d . . . . .
C33 C 0.9816(4) -0.0824(3) 0.59721(16) 0.0247(7) Uani 1 1 d . . . . .
C34 C 0.9262(4) -0.1213(2) 0.66137(16) 0.0250(7) Uani 1 1 d . . . . .
C35 C 1.0157(4) -0.1719(3) 0.69636(18) 0.0333(8) Uani 1 1 d . . . . .
H35 H 1.113490 -0.180873 0.680035 0.040 Uiso 1 1 calc R U . . .
C36 C 0.7837(4) -0.1074(3) 0.68582(19) 0.0380(9) Uani 1 1 d . . . . .
H36 H 0.720740 -0.073394 0.661763 0.046 Uiso 1 1 calc R U . . .
C37 C 0.9645(4) -0.2100(3) 0.75539(18) 0.0375(9) Uani 1 1 d . . . . .
H37 H 1.026963 -0.247014 0.778563 0.045 Uiso 1 1 calc R U . . .
C38 C 0.7330(4) -0.1433(3) 0.74561(19) 0.0409(9) Uani 1 1 d . . . . .
H38 H 0.635717 -0.132488 0.762254 0.049 Uiso 1 1 calc R U . . .
C39 C 0.8223(4) -0.1945(3) 0.78099(17) 0.0317(8) Uani 1 1 d . . . . .
C40 C 0.7683(5) -0.2337(3) 0.84434(18) 0.0378(9) Uani 1 1 d . . . . .
H40 H 0.785014 -0.302336 0.854131 0.045 Uiso 1 1 calc R U . . .
C41 C 0.6990(5) -0.1829(3) 0.88891(19) 0.0383(9) Uani 1 1 d . . . . .
H41 H 0.667118 -0.219908 0.926515 0.046 Uiso 1 1 calc R U . . .
C42 C 0.6657(5) -0.0758(3) 0.88684(18) 0.0365(8) Uani 1 1 d . . . . .
C43 C 0.7541(5) -0.0070(3) 0.8517(2) 0.0504(12) Uani 1 1 d . . . . .
H43 H 0.841342 -0.028714 0.828226 0.060 Uiso 1 1 calc R U . . .
C44 C 0.5420(5) -0.0401(3) 0.92194(18) 0.0375(9) Uani 1 1 d . . . . .
H44 H 0.483024 -0.085183 0.947638 0.045 Uiso 1 1 calc R U . . .
C45 C 0.7147(6) 0.0921(4) 0.8513(2) 0.0515(12) Uani 1 1 d . . . . .
H45 H 0.775738 0.137893 0.827539 0.062 Uiso 1 1 calc R U . . .
C46 C 0.5019(5) 0.0586(3) 0.9208(2) 0.0412(9) Uani 1 1 d . . . . .
H46 H 0.415274 0.080479 0.944671 0.049 Uiso 1 1 calc R U . . .
C47 C 0.5874(5) 0.1260(3) 0.88486(19) 0.0390(9) Uani 1 1 d . . . . .
C48 C 0.5448(5) 0.2328(3) 0.8849(2) 0.0459(10) Uani 1 1 d . . . . .
C49 C 0.7963(5) 0.5672(4) -0.0235(2) 0.0489(11) Uani 1 1 d . . . . .
H49 H 0.787140 0.515076 -0.046200 0.059 Uiso 1 1 calc R U . . .
C50 C 0.9292(8) 0.6985(6) -0.0086(3) 0.088(2) Uani 1 1 d . . . . .
H50A H 0.957476 0.754141 -0.038325 0.131 Uiso 1 1 calc R U . . .
H50B H 1.002196 0.680314 0.016070 0.131 Uiso 1 1 calc R U . . .
H50C H 0.840011 0.717101 0.017798 0.131 Uiso 1 1 calc R U . . .
C51 C 1.0219(7) 0.5883(7) -0.0898(3) 0.086(2) Uani 1 1 d . . . . .
H51A H 0.999819 0.527981 -0.104048 0.130 Uiso 1 1 calc R U . . .
H51B H 1.112234 0.577085 -0.075826 0.130 Uiso 1 1 calc R U . . .
H51C H 1.028251 0.641065 -0.123109 0.130 Uiso 1 1 calc R U . . .
C52 C 0.5966(9) 0.3833(7) 0.3677(3) 0.102(3) Uani 1 1 d . . . . .
H52A H 0.645937 0.443602 0.356207 0.153 Uiso 1 1 calc R U . . .
H52B H 0.629838 0.346522 0.402751 0.153 Uiso 1 1 calc R U . . .
H52C H 0.494982 0.400152 0.378337 0.153 Uiso 1 1 calc R U . . .
C53 C 0.6811(6) 0.3604(6) 0.2615(3) 0.0671(15) Uani 1 1 d . . . . .
H53 H 0.692877 0.320332 0.229083 0.081 Uiso 1 1 calc R U . . .
C54 C 0.5845(8) 0.2249(5) 0.3313(4) 0.093(2) Uani 1 1 d . . . . .
H54A H 0.482962 0.226011 0.347188 0.140 Uiso 1 1 calc R U . . .
H54B H 0.635861 0.191128 0.362003 0.140 Uiso 1 1 calc R U . . .
H54C H 0.606781 0.190123 0.294715 0.140 Uiso 1 1 calc R U . . .
C55 C 0.3200(5) 0.4831(3) 0.1912(2) 0.0409(9) Uani 1 1 d . . . . .

loop_
_atom_site_aniso_label
_atom_site_aniso_U_11
_atom_site_aniso_U_22
_atom_site_aniso_U_33
_atom_site_aniso_U_23
_atom_site_aniso_U_13
_atom_site_aniso_U_12
Er1 0.01843(11) 0.03029(13) 0.02563(12) -0.00229(8) -0.00626(8) -0.00480(8)
Er2 0.04894(16) 0.03416(14) 0.03407(14) -0.00721(10) -0.00524(11) -0.00736(11)
O1 0.0252(12) 0.0364(14) 0.0349(14) -0.0015(11) -0.0073(11) -0.0058(10)
O2 0.0243(13) 0.0460(16) 0.0607(19) -0.0178(14) -0.0131(13) -0.0043(12)
O3 0.0247(12) 0.0433(15) 0.0311(13) -0.0092(11) -0.0085(10) -0.0030(11)
O4 0.0282(13) 0.0520(17) 0.0297(13) 0.0005(12) -0.0097(11) -0.0077(12)
O5 0.0223(12) 0.0370(14) 0.0306(13) 0.0026(11) -0.0015(10) -0.0064(10)
O6 0.0173(11) 0.0476(15) 0.0262(12) -0.0040(11) -0.0031(9) -0.0048(10)
O7 0.064(2) 0.104(3) 0.047(2) 0.008(2) -0.0093(18) -0.029(2)
O8 0.062(2) 0.059(2) 0.0412(17) -0.0085(15) 0.0109(15) -0.0152(17)
O9 0.0548(19) 0.063(2) 0.0386(16) 0.0009(15) -0.0080(14) -0.0097(16)
O10 0.0569(19) 0.0410(16) 0.0348(15) -0.0024(12) -0.0099(13) -0.0127(14)
O11 0.071(2) 0.0334(15) 0.0453(17) -0.0052(13) 0.0013(16) -0.0035(15)
O12 0.0536(19) 0.0404(16) 0.0409(16) 0.0015(13) -0.0076(14) -0.0036(14)
O13 0.071(2) 0.0407(17) 0.0454(18) -0.0097(14) 0.0031(16) -0.0139(16)
O14 0.057(2) 0.0398(18) 0.098(3) -0.0247(19) 0.011(2) -0.0157(16)
O15 0.0226(12) 0.0330(13) 0.0364(14) -0.0016(11) -0.0041(10) -0.0038(10)
O16 0.0212(12) 0.0315(13) 0.0406(14) -0.0045(11) -0.0022(10) -0.0056(10)
O17 0.071(3) 0.122(4) 0.081(3) 0.039(3) -0.030(2) -0.033(3)
N1 0.046(2) 0.067(3) 0.047(2) 0.0092(19) -0.0137(18) -0.0122(19)
N2 0.050(2) 0.072(3) 0.064(3) 0.004(2) -0.017(2) -0.009(2)
C1 0.0215(16) 0.0347(19) 0.0343(19) -0.0004(15) -0.0096(14) -0.0026(14)
C2 0.0304(18) 0.0324(18) 0.0323(19) -0.0019(15) -0.0066(15) -0.0059(15)
C3 0.038(2) 0.041(2) 0.047(2) -0.0138(19) 0.0059(18) -0.0117(18)
C4 0.038(2) 0.038(2) 0.050(2) -0.0038(19) 0.0045(19) -0.0055(17)
C5 0.047(3) 0.047(2) 0.052(3) -0.019(2) 0.009(2) -0.010(2)
C6 0.048(2) 0.039(2) 0.048(2) -0.0040(19) 0.009(2) -0.0105(19)
C7 0.051(2) 0.035(2) 0.038(2) -0.0062(17) -0.0033(18) -0.0117(18)
C8 0.065(3) 0.036(2) 0.044(2) -0.0072(19) 0.003(2) -0.010(2)
C9 0.068(3) 0.035(2) 0.048(2) -0.0095(19) 0.000(2) -0.006(2)
C10 0.058(3) 0.032(2) 0.040(2) -0.0119(17) -0.0034(19) -0.0047(18)
C11 0.060(3) 0.061(3) 0.043(2) 0.001(2) -0.008(2) -0.004(2)
C12 0.044(3) 0.071(3) 0.056(3) 0.001(2) -0.002(2) -0.010(2)
C13 0.048(3) 0.067(3) 0.049(3) 0.002(2) -0.006(2) 0.000(2)
C14 0.054(3) 0.065(3) 0.050(3) 0.005(2) -0.020(2) -0.015(2)
C15 0.053(2) 0.030(2) 0.036(2) -0.0084(16) -0.0061(18) -0.0064(17)
C17 0.044(2) 0.034(2) 0.044(2) -0.0019(17) -0.0054(18) -0.0144(17)
C18 0.038(2) 0.038(2) 0.0340(19) -0.0043(16) -0.0057(16) -0.0086(16)
C19 0.034(2) 0.042(2) 0.0310(19) -0.0006(16) -0.0012(16) -0.0087(16)
C20 0.054(3) 0.041(2) 0.035(2) -0.0073(17) -0.0068(19) -0.0040(19)
C21 0.034(2) 0.046(2) 0.037(2) -0.0044(17) 0.0044(17) -0.0048(17)
C22 0.058(3) 0.047(2) 0.032(2) 0.0004(18) -0.0062(19) 0.001(2)
C23 0.040(2) 0.047(2) 0.037(2) -0.0013(18) 0.0034(18) 0.0004(18)
C24 0.059(3) 0.063(3) 0.039(2) 0.001(2) 0.015(2) 0.019(2)
C25 0.074(4) 0.057(3) 0.040(2) 0.000(2) 0.017(2) 0.029(3)
C26 0.049(2) 0.037(2) 0.0301(19) 0.0007(17) 0.0030(17) 0.0111(18)
C27 0.034(2) 0.055(3) 0.046(2) -0.011(2) 0.0065(18) -0.0038(19)
C28 0.049(2) 0.068(3) 0.029(2) -0.011(2) -0.0074(18) 0.014(2)
C29 0.0305(19) 0.054(3) 0.042(2) -0.014(2) -0.0037(17) -0.0055(18)
C30 0.033(2) 0.053(3) 0.0326(19) -0.0083(18) -0.0093(16) 0.0051(18)
C31 0.0286(17) 0.0302(18) 0.0287(17) -0.0029(14) -0.0045(14) -0.0014(14)
C32 0.0196(15) 0.0268(17) 0.0260(16) -0.0016(13) -0.0040(13) -0.0030(13)
C33 0.0244(16) 0.0240(16) 0.0279(16) -0.0058(13) -0.0074(13) -0.0034(13)
C34 0.0255(16) 0.0211(16) 0.0286(17) -0.0025(13) -0.0030(13) -0.0068(13)
C35 0.0244(17) 0.040(2) 0.0335(19) 0.0007(16) -0.0038(15) -0.0008(15)
C36 0.0274(18) 0.051(2) 0.034(2) 0.0056(18) -0.0070(15) -0.0014(17)
C37 0.034(2) 0.045(2) 0.0317(19) 0.0048(17) -0.0099(16) 0.0042(17)
C38 0.0285(19) 0.054(3) 0.035(2) 0.0067(18) 0.0001(16) -0.0016(18)
C39 0.037(2) 0.0267(18) 0.0296(18) -0.0026(14) -0.0032(15) 0.0000(15)
C40 0.043(2) 0.035(2) 0.0321(19) 0.0045(16) -0.0042(17) -0.0018(17)
C41 0.042(2) 0.037(2) 0.0324(19) 0.0041(16) -0.0016(17) -0.0082(17)
C42 0.041(2) 0.039(2) 0.0288(18) -0.0082(16) -0.0006(16) -0.0103(17)
C43 0.049(3) 0.039(2) 0.056(3) -0.009(2) 0.017(2) -0.0117(19)
C44 0.041(2) 0.040(2) 0.0307(19) -0.0073(16) 0.0021(16) -0.0130(17)
C45 0.057(3) 0.042(2) 0.050(3) -0.009(2) 0.013(2) -0.018(2)
C46 0.037(2) 0.046(2) 0.041(2) -0.0138(18) 0.0011(17) -0.0102(17)
C47 0.048(2) 0.038(2) 0.035(2) -0.0138(17) -0.0068(17) -0.0123(17)
C48 0.054(3) 0.039(2) 0.048(2) -0.0134(19) -0.006(2) -0.0132(19)
C49 0.056(3) 0.051(3) 0.041(2) 0.002(2) -0.014(2) -0.007(2)
C50 0.096(5) 0.099(5) 0.079(4) -0.001(4) -0.028(4) -0.051(4)
C51 0.047(3) 0.135(7) 0.065(4) 0.013(4) 0.000(3) 0.005(4)
C52 0.088(5) 0.145(7) 0.074(4) -0.024(4) 0.006(4) -0.047(5)
C53 0.047(3) 0.095(4) 0.062(3) 0.001(3) -0.021(2) -0.007(3)
C54 0.068(4) 0.070(4) 0.140(7) 0.027(4) -0.035(4) -0.011(3)
C55 0.056(2) 0.032(2) 0.037(2) -0.0086(17) -0.0107(18) -0.0046(18)

loop_
_atom_type_symbol
_atom_type_description
_atom_type_scat_dispersion_real
_atom_type_scat_dispersion_imag
_atom_type_scat_source
C C 0.0181 0.0091 'International Tables Vol C Tables 4.2.6.8 and 6.1.1.4'
H H 0.0000 0.0000 'International Tables Vol C Tables 4.2.6.8 and 6.1.1.4'
Er Er -9.4367 3.9380 'International Tables Vol C Tables 4.2.6.8 and 6.1.1.4'
N N 0.0311 0.0180 'International Tables Vol C Tables 4.2.6.8 and 6.1.1.4'
O O 0.0492 0.0322 'International Tables Vol C Tables 4.2.6.8 and 6.1.1.4'

loop_
_geom_angle_atom_site_label_1
_geom_angle_atom_site_label_2
_geom_angle_atom_site_label_3
_geom_angle
_geom_angle_site_symmetry_1
_geom_angle_site_symmetry_3
_geom_angle_publ_flag
O1 Er1 O15 145.29(9) . 1_645 ?
O1 Er1 O16 129.68(9) . 1_645 ?
O2 Er1 O1 70.48(9) . . ?
O2 Er1 O15 128.42(9) . 1_645 ?
O2 Er1 O16 146.75(10) . 1_645 ?
O3 Er1 O1 71.71(9) . . ?
O3 Er1 O2 138.99(10) . . ?
O3 Er1 O5 82.90(10) . 2_756 ?
O3 Er1 O6 104.78(9) . 2_656 ?
O3 Er1 O15 78.91(9) . 1_645 ?
O3 Er1 O16 72.66(10) . 1_645 ?
O4 Er1 O1 138.87(10) . . ?
O4 Er1 O2 71.36(11) . . ?
O4 Er1 O3 148.95(10) . . ?
O4 Er1 O5 103.67(10) . 2_756 ?
O4 Er1 O6 83.43(9) . 2_656 ?
O4 Er1 O15 73.43(10) . 1_645 ?
O4 Er1 O16 79.57(10) . 1_645 ?
O5 Er1 O1 81.90(9) 2_756 . ?
O5 Er1 O2 76.68(10) 2_756 . ?
O5 Er1 O6 152.59(10) 2_756 2_656 ?
O5 Er1 O15 76.43(9) 2_756 1_645 ?
O5 Er1 O16 126.96(9) 2_756 1_645 ?
O6 Er1 O1 75.93(9) 2_656 . ?
O6 Er1 O2 80.81(10) 2_656 . ?
O6 Er1 O15 130.58(9) 2_656 1_645 ?
O6 Er1 O16 80.16(9) 2_656 1_645 ?
O16 Er1 O15 53.38(8) 1_645 1_645 ?
O7 Er2 O9 71.00(13) . . ?
O7 Er2 O10 124.73(12) . . ?
O7 Er2 O13 98.69(15) . 2_666 ?
O7 Er2 O14 79.83(16) . 2_666 ?
O8 Er2 O7 76.55(14) . . ?
O8 Er2 O9 140.00(13) . . ?
O8 Er2 O10 151.93(12) . . ?
O8 Er2 O13 125.93(12) . 2_666 ?
O8 Er2 O14 72.32(13) . 2_666 ?
O9 Er2 O10 53.83(11) . . ?
O9 Er2 O13 82.33(12) . 2_666 ?
O9 Er2 O14 122.46(14) . 2_666 ?
O11 Er2 O7 92.20(16) . . ?
O11 Er2 O8 79.39(13) . . ?
O11 Er2 O9 79.13(12) . . ?
O11 Er2 O10 81.51(12) . . ?
O11 Er2 O13 154.11(12) . 2_666 ?
O11 Er2 O14 151.65(13) . 2_666 ?
O12 Er2 O7 156.74(13) 2_665 . ?
O12 Er2 O8 82.79(13) 2_665 . ?
O12 Er2 O9 132.18(12) 2_665 . ?
O12 Er2 O10 78.36(11) 2_665 . ?
O12 Er2 O11 94.39(12) 2_665 . ?
O12 Er2 O13 84.80(12) 2_665 2_666 ?
O12 Er2 O14 83.86(14) 2_665 2_666 ?
O13 Er2 O10 72.97(11) 2_666 . ?
O14 Er2 O10 125.34(12) 2_666 . ?
O14 Er2 O13 54.10(12) 2_666 2_666 ?
Er1 O1 H1A 111.0 . . ?
Er1 O1 H1B 111.0 . . ?
H1A O1 H1B 103.0 . . ?
Er1 O2 H2A 112.5 . . ?
Er1 O2 H2B 112.7 . . ?
H2A O2 H2B 101.6 . . ?
C32 O3 Er1 175.2(2) . . ?
C33 O4 Er1 178.6(3) . . ?
C33 O5 Er1 133.2(2) . 2_756 ?
C32 O6 Er1 128.0(2) . 2_656 ?
Er2 O7 H7A 109.8 . . ?
Er2 O7 H7B 108.9 . . ?
H7A O7 H7B 104.4 . . ?
C49 O8 Er2 163.2(4) . . ?
C55 O9 Er2 95.3(3) . . ?
C55 O10 Er2 90.2(3) . . ?
C17 O11 Er2 144.0(3) . . ?
C17 O12 Er2 148.0(3) . 2_665 ?
C48 O13 Er2 92.3(3) . 2_666 ?
C48 O14 Er2 93.0(3) . 2_666 ?
C1 O15 Er1 92.8(2) . 1_465 ?
C1 O16 Er1 93.5(2) . 1_465 ?
C49 N1 C50 120.5(5) . . ?
C49 N1 C51 121.0(5) . . ?
C50 N1 C51 118.5(6) . . ?
C53 N2 C52 120.7(6) . . ?
C53 N2 C54 124.4(7) . . ?
C54 N2 C52 114.9(6) . . ?
O15 C1 Er1 60.5(2) . 1_465 ?
O15 C1 C2 119.6(3) . . ?
O16 C1 Er1 59.86(19) . 1_465 ?
O16 C1 O15 120.3(4) . . ?
O16 C1 C2 120.1(3) . . ?
C2 C1 Er1 178.3(3) . 1_465 ?
C3 C2 C1 120.7(4) . . ?
C4 C2 C1 120.7(4) . . ?
C4 C2 C3 118.5(4) . . ?
C2 C3 H3 119.5 . . ?
C5 C3 C2 121.0(4) . . ?
C5 C3 H3 119.5 . . ?
C2 C4 H4 119.8 . . ?
C6 C4 C2 120.4(4) . . ?
C6 C4 H4 119.8 . . ?
C3 C5 H5 119.6 . . ?
C3 C5 C7 120.8(4) . . ?
C7 C5 H5 119.6 . . ?
C4 C6 H6 119.1 . . ?
C4 C6 C7 121.9(4) . . ?
C7 C6 H6 119.1 . . ?
C5 C7 C8 123.5(4) . . ?
C6 C7 C5 117.3(4) . . ?
C6 C7 C8 119.0(4) . . ?
C7 C8 H8 114.7 . . ?
C9 C8 C7 130.6(5) . . ?
C9 C8 H8 114.7 . . ?
C8 C9 H9 115.7 . . ?
C8 C9 C10 128.6(4) . . ?
C10 C9 H9 115.7 . . ?
C11 C10 C9 120.2(5) . . ?
C11 C10 C12 118.3(5) . . ?
C12 C10 C9 121.3(5) . . ?
C10 C11 H11 119.6 . . ?
C10 C11 C13 120.8(5) . . ?
C13 C11 H11 119.6 . . ?
C10 C12 H12 119.4 . . ?
C10 C12 C14 121.1(5) . . ?
C14 C12 H12 119.4 . . ?
C11 C13 H13 119.2 . . ?
C15 C13 C11 121.5(5) . . ?
C15 C13 H13 119.2 . . ?
C12 C14 H14 119.9 . . ?
C15 C14 C12 120.1(5) . . ?
C15 C14 H14 119.9 . . ?
C13 C15 C55 119.7(4) . . ?
C14 C15 C13 117.9(4) . . ?
C14 C15 C55 122.4(4) . . ?
O11 C17 O12 124.5(4) . . ?
O11 C17 C18 118.1(4) . . ?
O12 C17 C18 117.4(4) . . ?
C19 C18 C17 121.2(4) . . ?
C19 C18 C20 118.7(4) . . ?
C20 C18 C17 120.1(4) . . ?
C18 C19 H19 119.8 . . ?
C21 C19 C18 120.4(4) . . ?
C21 C19 H19 119.8 . . ?
C18 C20 H20 119.7 . . ?
C22 C20 C18 120.7(4) . . ?
C22 C20 H20 119.7 . . ?
C19 C21 H21 118.9 . . ?
C19 C21 C23 122.2(4) . . ?
C23 C21 H21 118.9 . . ?
C20 C22 H22 119.4 . . ?
C20 C22 C23 121.2(4) . . ?
C23 C22 H22 119.4 . . ?
C21 C23 C22 116.8(4) . . ?
C21 C23 C24 118.7(4) . . ?
C22 C23 C24 124.5(4) . . ?
C23 C24 H24 114.5 . . ?
C25 C24 C23 131.0(4) . . ?
C25 C24 H24 114.5 . . ?
C24 C25 H25 115.0 . . ?
C24 C25 C26 130.1(4) . . ?
C26 C25 H25 115.0 . . ?
C27 C26 C25 119.9(5) . . ?
C27 C26 C28 118.5(4) . . ?
C28 C26 C25 121.5(5) . . ?
C26 C27 H27 119.5 . . ?
C26 C27 C29 121.0(4) . . ?
C29 C27 H27 119.5 . . ?
C26 C28 H28 119.7 . . ?
C30 C28 C26 120.6(4) . . ?
C30 C28 H28 119.7 . . ?
C27 C29 H29 119.7 . . ?
C31 C29 C27 120.5(4) . . ?
C31 C29 H29 119.7 . . ?
C28 C30 H30 119.7 . . ?
C28 C30 C31 120.6(4) . . ?
C31 C30 H30 119.7 . . ?
C29 C31 C30 118.8(4) . . ?
C29 C31 C32 120.6(3) . . ?
C30 C31 C32 120.6(3) . . ?
O3 C32 C31 117.8(3) . . ?
O6 C32 O3 123.8(3) . . ?
O6 C32 C31 118.4(3) . . ?
O4 C33 C34 118.5(3) . . ?
O5 C33 O4 123.8(3) . . ?
O5 C33 C34 117.7(3) . . ?
C35 C34 C33 120.3(3) . . ?
C35 C34 C36 119.4(3) . . ?
C36 C34 C33 120.4(3) . . ?
C34 C35 H35 119.7 . . ?
C34 C35 C37 120.5(4) . . ?
C37 C35 H35 119.7 . . ?
C34 C36 H36 120.0 . . ?
C34 C36 C38 120.0(4) . . ?
C38 C36 H36 120.0 . . ?
C35 C37 H37 119.7 . . ?
C35 C37 C39 120.7(4) . . ?
C39 C37 H37 119.7 . . ?
C36 C38 H38 119.6 . . ?
C39 C38 C36 120.9(4) . . ?
C39 C38 H38 119.6 . . ?
C37 C39 C40 120.6(4) . . ?
C38 C39 C37 118.5(4) . . ?
C38 C39 C40 120.9(4) . . ?
C39 C40 H40 116.6 . . ?
C41 C40 C39 126.8(4) . . ?
C41 C40 H40 116.6 . . ?
C40 C41 H41 116.2 . . ?
C40 C41 C42 127.6(4) . . ?
C42 C41 H41 116.2 . . ?
C43 C42 C41 123.6(4) . . ?
C44 C42 C41 118.9(4) . . ?
C44 C42 C43 117.5(4) . . ?
C42 C43 H43 119.8 . . ?
C45 C43 C42 120.3(4) . . ?
C45 C43 H43 119.8 . . ?
C42 C44 H44 119.0 . . ?
C46 C44 C42 122.0(4) . . ?
C46 C44 H44 119.0 . . ?
C43 C45 H45 119.4 . . ?
C43 C45 C47 121.1(4) . . ?
C47 C45 H45 119.4 . . ?
C44 C46 H46 119.9 . . ?
C44 C46 C47 120.2(4) . . ?
C47 C46 H46 119.9 . . ?
C45 C47 C48 121.4(4) . . ?
C46 C47 C45 118.7(4) . . ?
C46 C47 C48 119.9(4) . . ?
O13 C48 Er2 60.4(2) . 2_666 ?
O13 C48 C47 120.4(4) . . ?
O14 C48 Er2 60.0(2) . 2_666 ?
O14 C48 O13 119.7(4) . . ?
O14 C48 C47 119.8(4) . . ?
C47 C48 Er2 169.7(3) . 2_666 ?
O8 C49 N1 124.5(5) . . ?
O8 C49 H49 117.8 . . ?
N1 C49 H49 117.8 . . ?
N1 C50 H50A 109.5 . . ?
N1 C50 H50B 109.5 . . ?
N1 C50 H50C 109.5 . . ?
H50A C50 H50B 109.5 . . ?
H50A C50 H50C 109.5 . . ?
H50B C50 H50C 109.5 . . ?
N1 C51 H51A 109.5 . . ?
N1 C51 H51B 109.5 . . ?
N1 C51 H51C 109.5 . . ?
H51A C51 H51B 109.5 . . ?
H51A C51 H51C 109.5 . . ?
H51B C51 H51C 109.5 . . ?
N2 C52 H52A 109.5 . . ?
N2 C52 H52B 109.5 . . ?
N2 C52 H52C 109.5 . . ?
H52A C52 H52B 109.5 . . ?
H52A C52 H52C 109.5 . . ?
H52B C52 H52C 109.5 . . ?
O17 C53 N2 123.3(7) . . ?
O17 C53 H53 118.4 . . ?
N2 C53 H53 118.4 . . ?
N2 C54 H54A 109.5 . . ?
N2 C54 H54B 109.5 . . ?
N2 C54 H54C 109.5 . . ?
H54A C54 H54B 109.5 . . ?
H54A C54 H54C 109.5 . . ?
H54B C54 H54C 109.5 . . ?
O9 C55 Er2 57.8(2) . . ?
O9 C55 O10 120.3(4) . . ?
O9 C55 C15 118.2(4) . . ?
O10 C55 Er2 62.7(2) . . ?
O10 C55 C15 121.5(4) . . ?
C15 C55 Er2 171.4(3) . . ?

loop_
_geom_bond_atom_site_label_1
_geom_bond_atom_site_label_2
_geom_bond_distance
_geom_bond_site_symmetry_2
_geom_bond_publ_flag
Er1 O1 2.404(3) . ?
Er1 O2 2.398(3) . ?
Er1 O3 2.265(2) . ?
Er1 O4 2.237(3) . ?
Er1 O5 2.279(2) 2_756 ?
Er1 O6 2.318(2) 2_656 ?
Er1 O15 2.458(3) 1_645 ?
Er1 O16 2.444(3) 1_645 ?
Er2 O7 2.331(4) . ?
Er2 O8 2.296(3) . ?
Er2 O9 2.363(3) . ?
Er2 O10 2.471(3) . ?
Er2 O11 2.265(3) . ?
Er2 O12 2.237(3) 2_665 ?
Er2 O13 2.412(3) 2_666 ?
Er2 O14 2.402(3) 2_666 ?
O1 H1A 0.9030 . ?
O1 H1B 0.9037 . ?
O2 H2A 0.9377 . ?
O2 H2B 0.9375 . ?
O3 C32 1.256(4) . ?
O4 C33 1.259(4) . ?
O5 C33 1.252(4) . ?
O6 C32 1.248(4) . ?
O7 H7A 0.8717 . ?
O7 H7B 0.8710 . ?
O8 C49 1.217(6) . ?
O9 C55 1.262(6) . ?
O10 C55 1.264(5) . ?
O11 C17 1.257(5) . ?
O12 C17 1.262(5) . ?
O13 C48 1.270(6) . ?
O14 C48 1.261(6) . ?
O15 C1 1.269(5) . ?
O16 C1 1.269(5) . ?
O17 C53 1.242(8) . ?
N1 C49 1.323(6) . ?
N1 C50 1.447(8) . ?
N1 C51 1.457(8) . ?
N2 C52 1.469(9) . ?
N2 C53 1.322(8) . ?
N2 C54 1.425(8) . ?
C1 C2 1.495(5) . ?
C2 C3 1.399(6) . ?
C2 C4 1.383(6) . ?
C3 H3 0.9500 . ?
C3 C5 1.376(6) . ?
C4 H4 0.9500 . ?
C4 C6 1.381(6) . ?
C5 H5 0.9500 . ?
C5 C7 1.407(6) . ?
C6 H6 0.9500 . ?
C6 C7 1.390(6) . ?
C7 C8 1.473(6) . ?
C8 H8 0.9500 . ?
C8 C9 1.332(7) . ?
C9 H9 0.9500 . ?
C9 C10 1.487(7) . ?
C10 C11 1.361(7) . ?
C10 C12 1.379(7) . ?
C11 H11 0.9500 . ?
C11 C13 1.383(7) . ?
C12 H12 0.9500 . ?
C12 C14 1.400(7) . ?
C13 H13 0.9500 . ?
C13 C15 1.381(7) . ?
C14 H14 0.9500 . ?
C14 C15 1.375(7) . ?
C15 C55 1.490(6) . ?
C17 C18 1.491(6) . ?
C18 C19 1.381(6) . ?
C18 C20 1.395(6) . ?
C19 H19 0.9500 . ?
C19 C21 1.379(6) . ?
C20 H20 0.9500 . ?
C20 C22 1.380(7) . ?
C21 H21 0.9500 . ?
C21 C23 1.393(6) . ?
C22 H22 0.9500 . ?
C22 C23 1.403(6) . ?
C23 C24 1.464(7) . ?
C24 H24 0.9500 . ?
C24 C25 1.333(7) . ?
C25 H25 0.9500 . ?
C25 C26 1.490(6) . ?
C26 C27 1.378(7) . ?
C26 C28 1.394(7) . ?
C27 H27 0.9500 . ?
C27 C29 1.384(6) . ?
C28 H28 0.9500 . ?
C28 C30 1.380(6) . ?
C29 H29 0.9500 . ?
C29 C31 1.383(6) . ?
C30 H30 0.9500 . ?
C30 C31 1.387(5) . ?
C31 C32 1.511(5) . ?
C33 C34 1.498(5) . ?
C34 C35 1.373(5) . ?
C34 C36 1.389(5) . ?
C35 H35 0.9500 . ?
C35 C37 1.388(6) . ?
C36 H36 0.9500 . ?
C36 C38 1.393(6) . ?
C37 H37 0.9500 . ?
C37 C39 1.394(6) . ?
C38 H38 0.9500 . ?
C38 C39 1.381(6) . ?
C39 C40 1.481(5) . ?
C40 H40 0.9500 . ?
C40 C41 1.329(6) . ?
C41 H41 0.9500 . ?
C41 C42 1.476(6) . ?
C42 C43 1.405(6) . ?
C42 C44 1.385(6) . ?
C43 H43 0.9500 . ?
C43 C45 1.380(7) . ?
C44 H44 0.9500 . ?
C44 C46 1.375(6) . ?
C45 H45 0.9500 . ?
C45 C47 1.388(7) . ?
C46 H46 0.9500 . ?
C46 C47 1.383(6) . ?
C47 C48 1.487(6) . ?
C49 H49 0.9500 . ?
C50 H50A 0.9800 . ?
C50 H50B 0.9800 . ?
C50 H50C 0.9800 . ?
C51 H51A 0.9800 . ?
C51 H51B 0.9800 . ?
C51 H51C 0.9800 . ?
C52 H52A 0.9800 . ?
C52 H52B 0.9800 . ?
C52 H52C 0.9800 . ?
C53 H53 0.9500 . ?
C54 H54A 0.9800 . ?
C54 H54B 0.9800 . ?
C54 H54C 0.9800 . ?

loop_
_geom_hbond_atom_site_label_D
_geom_hbond_atom_site_label_H
_geom_hbond_atom_site_label_A
_geom_hbond_distance_DH
_geom_hbond_distance_HA
_geom_hbond_distance_DA
_geom_hbond_angle_DHA
_geom_hbond_site_symmetry_A
_geom_hbond_publ_flag
O1 H1A O16 0.90 1.91 2.800(4) 169.8 2_566 yes
O2 H2A O15 0.94 1.92 2.795(4) 153.6 2_666 yes
O7 H7A O17 0.87 1.90 2.672(6) 146.3 . yes

loop_
_geom_torsion_atom_site_label_1
_geom_torsion_atom_site_label_2
_geom_torsion_atom_site_label_3
_geom_torsion_atom_site_label_4
_geom_torsion
_geom_torsion_site_symmetry_1
_geom_torsion_site_symmetry_2
_geom_torsion_site_symmetry_3
_geom_torsion_site_symmetry_4
_geom_torsion_publ_flag
Er1 O5 C33 O4 11.9(5) 2_756 . . . ?
Er1 O5 C33 C34 -167.5(2) 2_756 . . . ?
Er1 O6 C32 O3 -4.9(5) 2_656 . . . ?
Er1 O6 C32 C31 175.2(2) 2_656 . . . ?
Er1 O15 C1 O16 -2.7(4) 1_465 . . . ?
Er1 O15 C1 C2 178.0(3) 1_465 . . . ?
Er1 O16 C1 O15 2.7(4) 1_465 . . . ?
Er1 O16 C1 C2 -178.0(3) 1_465 . . . ?
Er2 O8 C49 N1 -157.2(10) . . . . ?
Er2 O9 C55 O10 6.7(4) . . . . ?
Er2 O9 C55 C15 -171.1(3) . . . . ?
Er2 O10 C55 O9 -6.4(4) . . . . ?
Er2 O10 C55 C15 171.4(4) . . . . ?
Er2 O11 C17 O12 -34.3(8) . . . . ?
Er2 O11 C17 C18 144.8(4) . . . . ?
Er2 O12 C17 O11 -56.9(8) 2_665 . . . ?
Er2 O12 C17 C18 124.0(5) 2_665 . . . ?
Er2 O13 C48 O14 9.5(5) 2_666 . . . ?
Er2 O13 C48 C47 -168.1(4) 2_666 . . . ?
Er2 O14 C48 O13 -9.5(5) 2_666 . . . ?
Er2 O14 C48 C47 168.1(4) 2_666 . . . ?
O4 C33 C34 C35 171.6(4) . . . . ?
O4 C33 C34 C36 -7.8(5) . . . . ?
O5 C33 C34 C35 -8.9(5) . . . . ?
O5 C33 C34 C36 171.7(4) . . . . ?
O11 C17 C18 C19 -178.6(4) . . . . ?
O11 C17 C18 C20 2.5(6) . . . . ?
O12 C17 C18 C19 0.6(6) . . . . ?
O12 C17 C18 C20 -178.4(4) . . . . ?
O15 C1 C2 C3 3.6(6) . . . . ?
O15 C1 C2 C4 -179.3(4) . . . . ?
O16 C1 C2 C3 -175.7(4) . . . . ?
O16 C1 C2 C4 1.4(6) . . . . ?
C1 C2 C3 C5 176.2(4) . . . . ?
C1 C2 C4 C6 -176.7(4) . . . . ?
C2 C3 C5 C7 0.6(8) . . . . ?
C2 C4 C6 C7 0.2(8) . . . . ?
C3 C2 C4 C6 0.6(7) . . . . ?
C3 C5 C7 C6 0.2(8) . . . . ?
C3 C5 C7 C8 -174.3(5) . . . . ?
C4 C2 C3 C5 -1.0(7) . . . . ?
C4 C6 C7 C5 -0.6(8) . . . . ?
C4 C6 C7 C8 174.1(5) . . . . ?
C5 C7 C8 C9 -20.3(9) . . . . ?
C6 C7 C8 C9 165.3(6) . . . . ?
C7 C8 C9 C10 -6.0(10) . . . . ?
C8 C9 C10 C11 125.6(6) . . . . ?
C8 C9 C10 C12 -59.2(8) . . . . ?
C9 C10 C11 C13 -179.5(5) . . . . ?
C9 C10 C12 C14 -177.5(5) . . . . ?
C10 C11 C13 C15 -3.7(9) . . . . ?
C10 C12 C14 C15 -2.4(9) . . . . ?
C11 C10 C12 C14 -2.1(8) . . . . ?
C11 C13 C15 C14 -0.9(8) . . . . ?
C11 C13 C15 C55 178.9(5) . . . . ?
C12 C10 C11 C13 5.1(8) . . . . ?
C12 C14 C15 C13 3.8(8) . . . . ?
C12 C14 C15 C55 -176.0(5) . . . . ?
C13 C15 C55 O9 -21.0(6) . . . . ?
C13 C15 C55 O10 161.2(4) . . . . ?
C14 C15 C55 O9 158.7(5) . . . . ?
C14 C15 C55 O10 -19.1(7) . . . . ?
C17 C18 C19 C21 -178.6(4) . . . . ?
C17 C18 C20 C22 179.6(4) . . . . ?
C18 C19 C21 C23 -0.6(7) . . . . ?
C18 C20 C22 C23 -1.6(8) . . . . ?
C19 C18 C20 C22 0.7(7) . . . . ?
C19 C21 C23 C22 -0.2(7) . . . . ?
C19 C21 C23 C24 -179.3(5) . . . . ?
C20 C18 C19 C21 0.4(6) . . . . ?
C20 C22 C23 C21 1.3(7) . . . . ?
C20 C22 C23 C24 -179.7(5) . . . . ?
C21 C23 C24 C25 -166.5(7) . . . . ?
C22 C23 C24 C25 14.5(11) . . . . ?
C23 C24 C25 C26 3.3(13) . . . . ?
C24 C25 C26 C27 -119.4(8) . . . . ?
C24 C25 C26 C28 64.2(10) . . . . ?
C25 C26 C27 C29 -178.6(5) . . . . ?
C25 C26 C28 C30 177.0(5) . . . . ?
C26 C27 C29 C31 2.1(7) . . . . ?
C26 C28 C30 C31 1.1(8) . . . . ?
C27 C26 C28 C30 0.5(7) . . . . ?
C27 C29 C31 C30 -0.4(7) . . . . ?
C27 C29 C31 C32 -179.3(4) . . . . ?
C28 C26 C27 C29 -2.1(7) . . . . ?
C28 C30 C31 C29 -1.1(7) . . . . ?
C28 C30 C31 C32 177.7(4) . . . . ?
C29 C31 C32 O3 6.1(6) . . . . ?
C29 C31 C32 O6 -174.1(4) . . . . ?
C30 C31 C32 O3 -172.8(4) . . . . ?
C30 C31 C32 O6 7.1(5) . . . . ?
C33 C34 C35 C37 -178.5(4) . . . . ?
C33 C34 C36 C38 -179.7(4) . . . . ?
C34 C35 C37 C39 -2.4(7) . . . . ?
C34 C36 C38 C39 -1.2(7) . . . . ?
C35 C34 C36 C38 1.0(6) . . . . ?
C35 C37 C39 C38 2.2(6) . . . . ?
C35 C37 C39 C40 -178.9(4) . . . . ?
C36 C34 C35 C37 0.8(6) . . . . ?
C36 C38 C39 C37 -0.4(7) . . . . ?
C36 C38 C39 C40 -179.3(4) . . . . ?
C37 C39 C40 C41 124.1(5) . . . . ?
C38 C39 C40 C41 -57.1(7) . . . . ?
C39 C40 C41 C42 -3.3(8) . . . . ?
C40 C41 C42 C43 -33.4(7) . . . . ?
C40 C41 C42 C44 147.7(5) . . . . ?
C41 C42 C43 C45 178.8(5) . . . . ?
C41 C42 C44 C46 -177.8(4) . . . . ?
C42 C43 C45 C47 -0.4(8) . . . . ?
C42 C44 C46 C47 -1.5(7) . . . . ?
C43 C42 C44 C46 3.2(7) . . . . ?
C43 C45 C47 C46 2.2(8) . . . . ?
C43 C45 C47 C48 179.5(5) . . . . ?
C44 C42 C43 C45 -2.2(7) . . . . ?
C44 C46 C47 C45 -1.2(7) . . . . ?
C44 C46 C47 C48 -178.6(4) . . . . ?
C45 C47 C48 Er2 -91.9(19) . . . 2_666 ?
C45 C47 C48 O13 0.0(7) . . . . ?
C45 C47 C48 O14 -177.6(5) . . . . ?
C46 C47 C48 Er2 85.4(19) . . . 2_666 ?
C46 C47 C48 O13 177.3(4) . . . . ?
C46 C47 C48 O14 -0.3(7) . . . . ?
C50 N1 C49 O8 -2.3(8) . . . . ?
C51 N1 C49 O8 177.9(5) . . . . ?
C52 N2 C53 O17 3.7(9) . . . . ?
C54 N2 C53 O17 -178.3(6) . . . . ?
